data_4326418
loop_
_publ_author_name
'Yun-Nan Guo'
'Xiao-Hua Chen'
'Shufang Xue'
'Jinkui Tang'

_publ_section_title
;
 Modulating Magnetic Dynamics of Three Dy2 Complexes through Keto-Enol
 Tautomerism of the o-Vanillin Picolinoylhydrazone Ligand
;
_journal_name_full 'Inorganic Chemistry'
_journal_page_first 9705
_journal_page_last 9713
_journal_paper_doi 10.1021/ic2014978
_journal_volume 50
_journal_year 2011
_chemical_formula_moiety 'C28 H44 Cl3 Dy2 N6 Na O17'
_chemical_formula_sum 'C28 H44 Cl3 Dy2 N6 Na O17'
_chemical_formula_weight 1191.03
_chemical_name_systematic
; 
 ? 
;
_space_group_IT_number 2
_symmetry_cell_setting triclinic
_symmetry_space_group_name_Hall '-P 1'
_symmetry_space_group_name_H-M 'P -1'
_atom_sites_solution_hydrogens geom
_atom_sites_solution_primary direct
_atom_sites_solution_secondary difmap
_audit_creation_method SHELXL-97
_cell_angle_alpha 85.7660(10)
_cell_angle_beta 83.7050(10)
_cell_angle_gamma 82.6390(10)
_cell_formula_units_Z 2
_cell_length_a 8.5593(4)
_cell_length_b 15.5490(8)
_cell_length_c 15.5897(8)
_cell_measurement_reflns_used 6448
_cell_measurement_temperature 191(2)
_cell_measurement_theta_max 26.07
_cell_measurement_theta_min 1.81
_cell_volume 2041.54(18)
_computing_cell_refinement 'TEXRAY Version 1.10'
_computing_data_collection 'TEXRAY software (Molecular Structure Corporation,1999)'
_computing_data_reduction 'TEXSAN (Molecular Structure Corporation,1999)'
_computing_molecular_graphics 'ORTEX (P.McArdle,1995)'
_computing_publication_material 'SHELXL-97/2 (Sheldrick,1997)'
_computing_structure_refinement 'SHELXL-97 (Sheldrick, 1997)'
_computing_structure_solution 'SHELXS-97 (Sheldrick, 1997)'
_diffrn_ambient_temperature 191(2)
_diffrn_measured_fraction_theta_full 0.989
_diffrn_measured_fraction_theta_max 0.989
_diffrn_measurement_device_type 'Bruker Apex II CCD diffractometer'
_diffrn_measurement_method '\w scans'
_diffrn_radiation_monochromator graphite
_diffrn_radiation_source 'fine-focus sealed tube'
_diffrn_radiation_type MoK\a
_diffrn_radiation_wavelength 0.71073
_diffrn_reflns_av_R_equivalents 0.0228
_diffrn_reflns_av_sigmaI/netI 0.0492
_diffrn_reflns_limit_h_max 10
_diffrn_reflns_limit_h_min -10
_diffrn_reflns_limit_k_max 19
_diffrn_reflns_limit_k_min -15
_diffrn_reflns_limit_l_max 19
_diffrn_reflns_limit_l_min -18
_diffrn_reflns_number 11450
_diffrn_reflns_theta_full 26.07
_diffrn_reflns_theta_max 26.07
_diffrn_reflns_theta_min 1.81
_diffrn_standards_interval_count none
_exptl_absorpt_coefficient_mu 3.916
_exptl_absorpt_correction_T_max 0.494
_exptl_absorpt_correction_T_min 0.391
_exptl_absorpt_correction_type multi-scan
_exptl_crystal_colour yellow
_exptl_crystal_density_diffrn 1.938
_exptl_crystal_description block
_exptl_crystal_F_000 1168
_exptl_crystal_size_max 0.25
_exptl_crystal_size_mid 0.21
_exptl_crystal_size_min 0.18
_refine_diff_density_max 3.351
_refine_diff_density_min -1.445
_refine_diff_density_rms 0.177
_refine_ls_extinction_method none
_refine_ls_goodness_of_fit_ref 1.052
_refine_ls_hydrogen_treatment constr
_refine_ls_matrix_type full
_refine_ls_number_parameters 514
_refine_ls_number_reflns 7989
_refine_ls_number_restraints 0
_refine_ls_restrained_S_all 1.052
_refine_ls_R_factor_all 0.0521
_refine_ls_R_factor_gt 0.0404
_refine_ls_shift/su_max 0.001
_refine_ls_shift/su_mean 0.000
_refine_ls_structure_factor_coef Fsqd
_refine_ls_weighting_details 'calc w=1/[\s^2^(Fo^2^)+(0.0511P)^2^+7.3477P] where P=(Fo^2^+2Fc^2^)/3'
_refine_ls_weighting_scheme calc
_refine_ls_wR_factor_gt 0.1009
_refine_ls_wR_factor_ref 0.1079
_reflns_number_gt 6448
_reflns_number_total 7989
_reflns_threshold_expression >2sigma(I)
_cod_data_source_file ic2014978_si_002_3.cif
_cod_data_source_block 3
_cod_database_code 4326418

loop_
_symmetry_equiv_pos_as_xyz
'x, y, z'
'-x, -y, -z'

loop_
_atom_site_label
_atom_site_type_symbol
_atom_site_fract_x
_atom_site_fract_y
_atom_site_fract_z
_atom_site_U_iso_or_equiv
_atom_site_adp_type
_atom_site_occupancy
_atom_site_symmetry_multiplicity
_atom_site_calc_flag
_atom_site_refinement_flags
Dy1 Dy 0.53219(3) 0.318536(18) 0.720289(19) 0.01739(9) Uani 1 1 d .
Dy2 Dy 0.64375(3) 0.086466(18) 0.743581(18) 0.01664(9) Uani 1 1 d .
C1 C 0.2748(8) 0.5894(4) 0.6438(4) 0.0232(14) Uani 1 1 d .
C2 C 0.2575(8) 0.6318(5) 0.7197(5) 0.0304(16) Uani 1 1 d .
H2A H 0.2936 0.6040 0.7700 0.036 Uiso 1 1 calc R
C3 C 0.1848(9) 0.7170(5) 0.7191(6) 0.0378(19) Uani 1 1 d .
H3A H 0.1728 0.7478 0.7688 0.045 Uiso 1 1 calc R
C4 C 0.1308(9) 0.7549(5) 0.6437(6) 0.039(2) Uani 1 1 d .
H4A H 0.0819 0.8118 0.6414 0.046 Uiso 1 1 calc R
C5 C 0.1508(9) 0.7063(5) 0.5705(6) 0.0369(19) Uani 1 1 d .
H5A H 0.1112 0.7319 0.5202 0.044 Uiso 1 1 calc R
C6 C 0.3523(8) 0.4989(4) 0.6438(4) 0.0229(14) Uani 1 1 d .
C7 C 0.4118(8) 0.3278(4) 0.5094(4) 0.0251(15) Uani 1 1 d .
H7A H 0.3536 0.3574 0.4670 0.030 Uiso 1 1 calc R
C8 C 0.4852(8) 0.2407(4) 0.4931(4) 0.0199(14) Uani 1 1 d .
C9 C 0.5525(7) 0.1813(4) 0.5548(4) 0.0206(14) Uani 1 1 d .
C10 C 0.6207(8) 0.0998(4) 0.5269(4) 0.0200(14) Uani 1 1 d .
C11 C 0.7744(8) -0.0361(4) 0.5605(4) 0.0254(15) Uani 1 1 d .
H11A H 0.7705 -0.0381 0.4994 0.038 Uiso 1 1 calc R
H11B H 0.7320 -0.0857 0.5900 0.038 Uiso 1 1 calc R
H11C H 0.8823 -0.0366 0.5723 0.038 Uiso 1 1 calc R
C12 C 0.6287(8) 0.0789(5) 0.4416(4) 0.0277(16) Uani 1 1 d .
H12A H 0.6785 0.0253 0.4244 0.033 Uiso 1 1 calc R
C13 C 0.5609(9) 0.1395(5) 0.3817(4) 0.0312(17) Uani 1 1 d .
H13A H 0.5637 0.1261 0.3243 0.037 Uiso 1 1 calc R
C14 C 0.4905(9) 0.2182(5) 0.4075(5) 0.0306(17) Uani 1 1 d .
H14A H 0.4448 0.2580 0.3672 0.037 Uiso 1 1 calc R
C15 C 0.6376(8) -0.2070(4) 0.8076(4) 0.0211(14) Uani 1 1 d .
C16 C 0.7655(8) -0.2457(4) 0.7582(5) 0.0276(16) Uani 1 1 d .
H16A H 0.8357 -0.2127 0.7250 0.033 Uiso 1 1 calc R
C17 C 0.7875(9) -0.3352(5) 0.7592(5) 0.0361(18) Uani 1 1 d .
H17A H 0.8742 -0.3642 0.7275 0.043 Uiso 1 1 calc R
C18 C 0.6783(9) -0.3801(5) 0.8079(5) 0.0359(18) Uani 1 1 d .
H18A H 0.6881 -0.4404 0.8092 0.043 Uiso 1 1 calc R
C19 C 0.5535(9) -0.3343(5) 0.8549(5) 0.0324(17) Uani 1 1 d .
H19A H 0.4811 -0.3658 0.8884 0.039 Uiso 1 1 calc R
C20 C 0.6163(8) -0.1105(4) 0.8088(4) 0.0210(14) Uani 1 1 d .
C21 C 0.3768(8) 0.0452(4) 0.9259(4) 0.0194(13) Uani 1 1 d .
H21A H 0.3258 0.0054 0.9627 0.023 Uiso 1 1 calc R
C22 C 0.3293(7) 0.1357(4) 0.9379(4) 0.0190(13) Uani 1 1 d .
C23 C 0.3944(7) 0.2053(4) 0.8899(4) 0.0193(13) Uani 1 1 d .
C24 C 0.3361(8) 0.2897(4) 0.9148(4) 0.0209(14) Uani 1 1 d .
C25 C 0.3764(9) 0.4400(4) 0.8999(5) 0.0301(17) Uani 1 1 d .
H25A H 0.3262 0.4358 0.9579 0.045 Uiso 1 1 calc R
H25B H 0.3086 0.4775 0.8643 0.045 Uiso 1 1 calc R
H25C H 0.4750 0.4633 0.8997 0.045 Uiso 1 1 calc R
C26 C 0.2181(8) 0.3052(4) 0.9817(4) 0.0240(15) Uani 1 1 d .
H26A H 0.1833 0.3618 0.9965 0.029 Uiso 1 1 calc R
C27 C 0.1510(8) 0.2358(5) 1.0272(4) 0.0258(15) Uani 1 1 d .
H27A H 0.0689 0.2457 1.0710 0.031 Uiso 1 1 calc R
C28 C 0.2088(8) 0.1526(5) 1.0060(4) 0.0247(15) Uani 1 1 d .
H28A H 0.1673 0.1061 1.0374 0.030 Uiso 1 1 calc R
N1 N 0.2238(7) 0.6252(4) 0.5689(4) 0.0282(14) Uani 1 1 d .
N2 N 0.3464(7) 0.4537(3) 0.5757(4) 0.0236(12) Uani 1 1 d .
H2B H 0.2990 0.4761 0.5320 0.028 Uiso 1 1 calc R
N3 N 0.4205(6) 0.3676(3) 0.5777(4) 0.0214(12) Uani 1 1 d .
N4 N 0.5296(7) -0.2486(3) 0.8557(4) 0.0237(12) Uani 1 1 d .
N5 N 0.5074(6) -0.0761(3) 0.8682(3) 0.0201(12) Uani 1 1 d .
H5B H 0.4538 -0.1079 0.9048 0.024 Uiso 1 1 calc R
N6 N 0.4851(6) 0.0149(3) 0.8678(3) 0.0179(11) Uani 1 1 d .
O1 O 0.4224(6) 0.4653(3) 0.7070(3) 0.0276(11) Uani 1 1 d .
O2 O 0.5565(5) 0.1981(3) 0.6381(3) 0.0202(10) Uani 1 1 d .
O3 O 0.6814(6) 0.0429(3) 0.5906(3) 0.0240(10) Uani 1 1 d .
O4 O 0.6923(5) -0.0646(3) 0.7564(3) 0.0228(10) Uani 1 1 d .
O5 O 0.5036(5) 0.1968(3) 0.8224(3) 0.0180(9) Uani 1 1 d .
O6 O 0.4058(6) 0.3548(3) 0.8663(3) 0.0240(10) Uani 1 1 d .
O7 O 0.7011(6) 0.3865(3) 0.7999(3) 0.0274(11) Uani 1 1 d .
O8 O 0.7346(6) 0.3692(3) 0.6175(3) 0.0317(12) Uani 1 1 d .
O9 O 0.2541(5) 0.3010(3) 0.7308(3) 0.0239(10) Uani 1 1 d .
O10 O 0.9185(5) 0.0438(3) 0.6929(3) 0.0249(10) Uani 1 1 d .
O11 O 0.7942(6) 0.0679(3) 0.8675(3) 0.0266(11) Uani 1 1 d .
O12 O 0.3773(5) 0.0638(3) 0.7102(3) 0.0244(10) Uani 1 1 d .
O13 O -0.1233(4) 0.5319(2) 0.5878(3) 0.0163(9) Uani 1 1 d .
O14 O 0.7859(5) 0.2175(3) 0.7325(3) 0.0211(10) Uani 1 1 d .
Cl1 Cl 0.1119(2) 0.18694(11) 0.61019(11) 0.0286(4) Uani 1 1 d .
Cl2 Cl 0.8748(2) 0.05340(13) 0.17809(13) 0.0393(5) Uani 1 1 d .
Cl3 Cl 0.7737(3) 0.36039(16) 0.98912(14) 0.0544(6) Uani 1 1 d .
O1W O 0.7388(6) 0.1530(3) 1.0156(3) 0.0326(12) Uani 1 1 d .
O2W O 0.9710(6) 0.2336(3) 0.8511(3) 0.0362(12) Uani 1 1 d .
O3W O -0.0317(15) 0.5078(8) 0.9154(8) 0.150(5) Uani 1 1 d .
Na1 Na -0.0015(4) 0.4495(2) 0.7237(3) 0.0567(11) Uani 1 1 d .

loop_
_atom_site_aniso_label
_atom_site_aniso_U_11
_atom_site_aniso_U_22
_atom_site_aniso_U_33
_atom_site_aniso_U_23
_atom_site_aniso_U_13
_atom_site_aniso_U_12
Dy1 0.01835(17) 0.01350(16) 0.01984(17) 0.00044(12) -0.00285(12) -0.00021(12)
Dy2 0.01754(16) 0.01360(16) 0.01792(16) -0.00020(11) -0.00192(12) 0.00108(11)
C1 0.022(3) 0.014(3) 0.032(4) 0.005(3) -0.001(3) -0.003(3)
C2 0.025(4) 0.027(4) 0.037(4) 0.003(3) -0.002(3) 0.002(3)
C3 0.037(5) 0.023(4) 0.051(5) -0.008(4) 0.002(4) 0.001(3)
C4 0.034(4) 0.018(4) 0.060(6) 0.002(4) 0.004(4) 0.005(3)
C5 0.025(4) 0.031(4) 0.052(5) 0.016(4) -0.010(4) 0.001(3)
C6 0.021(3) 0.020(3) 0.027(4) 0.006(3) -0.001(3) -0.004(3)
C7 0.026(4) 0.022(3) 0.027(4) 0.007(3) -0.007(3) -0.001(3)
C8 0.021(3) 0.020(3) 0.020(3) 0.001(3) -0.007(3) -0.003(3)
C9 0.017(3) 0.018(3) 0.026(4) -0.002(3) -0.002(3) -0.003(3)
C10 0.020(3) 0.019(3) 0.022(3) 0.004(3) -0.002(3) -0.007(3)
C11 0.033(4) 0.019(3) 0.021(3) -0.006(3) 0.002(3) 0.006(3)
C12 0.031(4) 0.028(4) 0.025(4) -0.008(3) -0.002(3) -0.004(3)
C13 0.045(5) 0.037(4) 0.014(3) -0.002(3) -0.009(3) -0.007(4)
C14 0.035(4) 0.028(4) 0.029(4) 0.006(3) -0.009(3) -0.005(3)
C15 0.029(4) 0.017(3) 0.018(3) 0.000(3) -0.011(3) 0.001(3)
C16 0.024(4) 0.021(4) 0.036(4) 0.000(3) -0.001(3) 0.004(3)
C17 0.028(4) 0.027(4) 0.051(5) -0.010(4) 0.001(4) 0.004(3)
C18 0.041(5) 0.015(3) 0.050(5) 0.001(3) -0.003(4) 0.001(3)
C19 0.036(4) 0.022(4) 0.041(4) -0.005(3) -0.006(3) -0.005(3)
C20 0.021(3) 0.022(3) 0.020(3) 0.003(3) -0.008(3) 0.000(3)
C21 0.021(3) 0.019(3) 0.016(3) 0.002(3) 0.000(3) 0.001(3)
C22 0.020(3) 0.019(3) 0.018(3) 0.002(3) -0.004(3) -0.003(3)
C23 0.018(3) 0.025(3) 0.015(3) -0.004(3) -0.003(3) -0.001(3)
C24 0.019(3) 0.021(3) 0.022(3) 0.002(3) -0.007(3) 0.001(3)
C25 0.042(4) 0.014(3) 0.034(4) -0.006(3) 0.004(3) -0.002(3)
C26 0.031(4) 0.022(3) 0.018(3) -0.006(3) -0.005(3) 0.004(3)
C27 0.019(3) 0.032(4) 0.023(4) -0.006(3) 0.003(3) 0.007(3)
C28 0.025(4) 0.030(4) 0.019(3) 0.000(3) -0.002(3) -0.002(3)
N1 0.025(3) 0.021(3) 0.038(4) 0.008(3) -0.007(3) -0.002(2)
N2 0.028(3) 0.020(3) 0.021(3) 0.001(2) -0.005(2) 0.002(2)
N3 0.020(3) 0.015(3) 0.028(3) 0.000(2) 0.000(2) 0.002(2)
N4 0.027(3) 0.015(3) 0.029(3) 0.000(2) -0.002(2) -0.003(2)
N5 0.024(3) 0.009(2) 0.024(3) 0.002(2) 0.004(2) 0.000(2)
N6 0.024(3) 0.012(3) 0.016(3) 0.002(2) -0.003(2) 0.000(2)
O1 0.029(3) 0.022(3) 0.032(3) -0.001(2) -0.008(2) 0.002(2)
O2 0.024(2) 0.019(2) 0.016(2) 0.0028(18) -0.0042(18) 0.0014(19)
O3 0.031(3) 0.018(2) 0.021(2) -0.0021(19) -0.002(2) 0.005(2)
O4 0.027(3) 0.016(2) 0.023(2) 0.0031(19) 0.001(2) 0.0004(19)
O5 0.021(2) 0.013(2) 0.019(2) -0.0017(17) -0.0017(18) 0.0009(18)
O6 0.033(3) 0.016(2) 0.024(2) -0.0045(19) -0.001(2) -0.003(2)
O7 0.026(3) 0.020(2) 0.037(3) -0.004(2) -0.009(2) 0.000(2)
O8 0.026(3) 0.036(3) 0.032(3) 0.005(2) -0.003(2) -0.006(2)
O9 0.021(2) 0.023(2) 0.027(3) -0.002(2) -0.004(2) -0.0002(19)
O10 0.020(2) 0.024(2) 0.030(3) -0.002(2) -0.002(2) 0.003(2)
O11 0.029(3) 0.027(3) 0.024(3) 0.000(2) -0.008(2) -0.003(2)
O12 0.023(2) 0.024(2) 0.026(3) -0.002(2) -0.004(2) -0.003(2)
O13 0.0016(18) 0.0002(18) 0.048(3) -0.0143(18) 0.0001(18) 0.0016(14)
O14 0.022(2) 0.014(2) 0.027(2) -0.0012(18) -0.0038(19) 0.0013(18)
Cl1 0.0279(9) 0.0306(9) 0.0272(9) -0.0017(7) -0.0011(7) -0.0047(7)
Cl2 0.0308(10) 0.0419(11) 0.0439(11) 0.0115(9) -0.0121(8) -0.0008(8)
Cl3 0.0552(14) 0.0608(15) 0.0382(12) 0.0004(10) 0.0012(10) 0.0199(12)
O1W 0.038(3) 0.032(3) 0.027(3) -0.002(2) -0.001(2) -0.002(2)
O2W 0.033(3) 0.043(3) 0.035(3) 0.000(2) -0.010(2) -0.007(2)
O3W 0.173(12) 0.144(10) 0.129(10) -0.042(8) -0.063(9) 0.061(9)
Na1 0.0227(16) 0.0261(17) 0.118(3) -0.0184(19) 0.0205(18) -0.0065(13)

loop_
_atom_type_symbol
_atom_type_description
_atom_type_scat_dispersion_real
_atom_type_scat_dispersion_imag
_atom_type_scat_source
C C 0.0033 0.0016 'International Tables Vol C Tables 4.2.6.8 and 6.1.1.4'
H H 0.0000 0.0000 'International Tables Vol C Tables 4.2.6.8 and 6.1.1.4'
N N 0.0061 0.0033 'International Tables Vol C Tables 4.2.6.8 and 6.1.1.4'
O O 0.0106 0.0060 'International Tables Vol C Tables 4.2.6.8 and 6.1.1.4'
Dy Dy -0.1892 4.4098 'International Tables Vol C Tables 4.2.6.8 and 6.1.1.4'
Cl Cl 0.1484 0.1585 'International Tables Vol C Tables 4.2.6.8 and 6.1.1.4'
Na Na 0.0362 0.0249 'International Tables Vol C Tables 4.2.6.8 and 6.1.1.4'

loop_
_geom_angle_atom_site_label_1
_geom_angle_atom_site_label_2
_geom_angle_atom_site_label_3
_geom_angle
_geom_angle_site_symmetry_1
_geom_angle_site_symmetry_3
O2 Dy1 O1 136.61(15) . .
O2 Dy1 O7 136.56(15) . .
O1 Dy1 O7 78.52(16) . .
O2 Dy1 O8 85.75(17) . .
O1 Dy1 O8 82.30(17) . .
O7 Dy1 O8 73.19(17) . .
O2 Dy1 O5 74.48(14) . .
O1 Dy1 O5 136.79(15) . .
O7 Dy1 O5 95.92(15) . .
O8 Dy1 O5 137.57(15) . .
O2 Dy1 O9 82.74(15) . .
O1 Dy1 O9 80.01(16) . .
O7 Dy1 O9 136.70(16) . .
O8 Dy1 O9 139.58(16) . .
O5 Dy1 O9 75.35(15) . .
O2 Dy1 O6 135.19(15) . .
O1 Dy1 O6 74.01(16) . .
O7 Dy1 O6 67.67(16) . .
O8 Dy1 O6 137.32(16) . .
O5 Dy1 O6 64.53(14) . .
O9 Dy1 O6 70.45(15) . .
O2 Dy1 O14 65.78(15) . .
O1 Dy1 O14 144.52(16) . .
O7 Dy1 O14 71.53(15) . .
O8 Dy1 O14 71.30(15) . .
O5 Dy1 O14 66.39(14) . .
O9 Dy1 O14 135.28(15) . .
O6 Dy1 O14 110.16(15) . .
O2 Dy1 N3 72.35(16) . .
O1 Dy1 N3 64.36(16) . .
O7 Dy1 N3 129.97(17) . .
O8 Dy1 N3 69.78(17) . .
O5 Dy1 N3 134.09(16) . .
O9 Dy1 N3 69.80(16) . .
O6 Dy1 N3 125.99(16) . .
O14 Dy1 N3 123.78(15) . .
O2 Dy1 Dy2 41.01(10) . .
O1 Dy1 Dy2 171.93(12) . .
O7 Dy1 Dy2 107.75(11) . .
O8 Dy1 Dy2 104.19(12) . .
O5 Dy1 Dy2 39.06(10) . .
O9 Dy1 Dy2 91.93(11) . .
O6 Dy1 Dy2 103.33(10) . .
O14 Dy1 Dy2 43.51(10) . .
N3 Dy1 Dy2 113.02(12) . .
O5 Dy2 O4 137.74(15) . .
O5 Dy2 O2 74.52(14) . .
O4 Dy2 O2 138.18(15) . .
O5 Dy2 O11 81.77(15) . .
O4 Dy2 O11 80.07(16) . .
O2 Dy2 O11 139.64(16) . .
O5 Dy2 O10 136.30(16) . .
O4 Dy2 O10 71.61(16) . .
O2 Dy2 O10 103.93(15) . .
O11 Dy2 O10 72.01(16) . .
O5 Dy2 O12 82.89(15) . .
O4 Dy2 O12 85.45(16) . .
O2 Dy2 O12 71.33(15) . .
O11 Dy2 O12 137.68(16) . .
O10 Dy2 O12 139.16(15) . .
O5 Dy2 O14 68.31(15) . .
O4 Dy2 O14 140.77(15) . .
O2 Dy2 O14 65.20(15) . .
O11 Dy2 O14 75.89(15) . .
O10 Dy2 O14 71.69(15) . .
O12 Dy2 O14 132.55(14) . .
O5 Dy2 O3 138.12(14) . .
O4 Dy2 O3 75.91(15) . .
O2 Dy2 O3 64.90(14) . .
O11 Dy2 O3 137.14(15) . .
O10 Dy2 O3 66.95(15) . .
O12 Dy2 O3 75.04(15) . .
O14 Dy2 O3 101.80(15) . .
O5 Dy2 N6 73.23(16) . .
O4 Dy2 N6 64.85(16) . .
O2 Dy2 N6 129.25(16) . .
O11 Dy2 N6 71.14(17) . .
O10 Dy2 N6 126.42(16) . .
O12 Dy2 N6 66.70(16) . .
O14 Dy2 N6 132.02(16) . .
O3 Dy2 N6 126.08(16) . .
O5 Dy2 Dy1 40.85(10) . .
O4 Dy2 Dy1 174.82(12) . .
O2 Dy2 Dy1 39.27(10) . .
O11 Dy2 Dy1 103.71(11) . .
O10 Dy2 Dy1 112.79(11) . .
O12 Dy2 Dy1 89.38(11) . .
O14 Dy2 Dy1 44.35(10) . .
O3 Dy2 Dy1 103.00(10) . .
N6 Dy2 Dy1 112.76(11) . .
N1 C1 C2 124.1(6) . .
N1 C1 C6 117.2(6) . .
C2 C1 C6 118.7(6) . .
C1 C2 C3 118.3(7) . .
C1 C2 H2A 120.8 . .
C3 C2 H2A 120.8 . .
C4 C3 C2 118.8(7) . .
C4 C3 H3A 120.6 . .
C2 C3 H3A 120.6 . .
C3 C4 C5 118.9(7) . .
C3 C4 H4A 120.6 . .
C5 C4 H4A 120.6 . .
N1 C5 C4 123.5(7) . .
N1 C5 H5A 118.3 . .
C4 C5 H5A 118.3 . .
O1 C6 N2 120.5(6) . .
O1 C6 C1 120.9(6) . .
N2 C6 C1 118.6(6) . .
N3 C7 C8 125.3(6) . .
N3 C7 H7A 117.4 . .
C8 C7 H7A 117.4 . .
C14 C8 C9 119.9(6) . .
C14 C8 C7 114.9(6) . .
C9 C8 C7 125.1(6) . .
O2 C9 C8 124.0(6) . .
O2 C9 C10 118.7(6) . .
C8 C9 C10 117.2(6) . .
O3 C10 C12 122.7(6) . .
O3 C10 C9 115.0(6) . .
C12 C10 C9 122.3(6) . .
O3 C11 H11A 109.5 . .
O3 C11 H11B 109.5 . .
H11A C11 H11B 109.5 . .
O3 C11 H11C 109.5 . .
H11A C11 H11C 109.5 . .
H11B C11 H11C 109.5 . .
C10 C12 C13 119.0(6) . .
C10 C12 H12A 120.5 . .
C13 C12 H12A 120.5 . .
C14 C13 C12 119.8(6) . .
C14 C13 H13A 120.1 . .
C12 C13 H13A 120.1 . .
C13 C14 C8 121.6(6) . .
C13 C14 H14A 119.2 . .
C8 C14 H14A 119.2 . .
N4 C15 C16 125.2(6) . .
N4 C15 C20 116.6(6) . .
C16 C15 C20 118.2(6) . .
C15 C16 C17 118.1(7) . .
C15 C16 H16A 121.0 . .
C17 C16 H16A 121.0 . .
C18 C17 C16 118.2(7) . .
C18 C17 H17A 120.9 . .
C16 C17 H17A 120.9 . .
C17 C18 C19 118.7(7) . .
C17 C18 H18A 120.6 . .
C19 C18 H18A 120.6 . .
N4 C19 C18 124.5(7) . .
N4 C19 H19A 117.8 . .
C18 C19 H19A 117.8 . .
O4 C20 N5 121.6(6) . .
O4 C20 C15 122.0(6) . .
N5 C20 C15 116.4(6) . .
N6 C21 C22 124.9(6) . .
N6 C21 H21A 117.6 . .
C22 C21 H21A 117.6 . .
C23 C22 C28 119.8(6) . .
C23 C22 C21 125.8(6) . .
C28 C22 C21 114.3(6) . .
O5 C23 C22 124.7(6) . .
O5 C23 C24 118.4(6) . .
C22 C23 C24 116.9(6) . .
O6 C24 C26 123.3(6) . .
O6 C24 C23 114.2(6) . .
C26 C24 C23 122.5(6) . .
O6 C25 H25A 109.5 . .
O6 C25 H25B 109.5 . .
H25A C25 H25B 109.5 . .
O6 C25 H25C 109.5 . .
H25A C25 H25C 109.5 . .
H25B C25 H25C 109.5 . .
C24 C26 C27 120.0(6) . .
C24 C26 H26A 120.0 . .
C27 C26 H26A 120.0 . .
C28 C27 C26 118.7(6) . .
C28 C27 H27A 120.7 . .
C26 C27 H27A 120.7 . .
C27 C28 C22 122.0(7) . .
C27 C28 H28A 119.0 . .
C22 C28 H28A 119.0 . .
C5 N1 C1 116.4(6) . .
C6 N2 N3 117.4(5) . .
C6 N2 H2B 121.3 . .
N3 N2 H2B 121.3 . .
C7 N3 N2 114.2(5) . .
C7 N3 Dy1 132.5(4) . .
N2 N3 Dy1 113.2(4) . .
C19 N4 C15 115.2(6) . .
C20 N5 N6 116.2(5) . .
C20 N5 H5B 121.9 . .
N6 N5 H5B 121.9 . .
C21 N6 N5 114.0(5) . .
C21 N6 Dy2 132.6(4) . .
N5 N6 Dy2 113.0(4) . .
C6 O1 Dy1 124.2(4) . .
C9 O2 Dy1 138.0(4) . .
C9 O2 Dy2 121.6(4) . .
Dy1 O2 Dy2 99.72(16) . .
C10 O3 C11 115.5(5) . .
C10 O3 Dy2 119.0(4) . .
C11 O3 Dy2 125.3(4) . .
C20 O4 Dy2 123.8(4) . .
C23 O5 Dy2 138.2(4) . .
C23 O5 Dy1 119.1(4) . .
Dy2 O5 Dy1 100.08(15) . .
C24 O6 C25 116.4(5) . .
C24 O6 Dy1 116.4(4) . .
C25 O6 Dy1 126.5(4) . .
Dy1 O7 Na1 123.9(2) . 1_655
Dy1 O9 Na1 123.36(19) . .
Dy2 O14 Dy1 92.14(15) . .
O13 Na1 O7 95.05(17) . 1_455
O13 Na1 O9 129.11(19) . .
O7 Na1 O9 107.65(17) 1_455 .

loop_
_geom_bond_atom_site_label_1
_geom_bond_atom_site_label_2
_geom_bond_distance
_geom_bond_site_symmetry_2
Dy1 O2 2.321(4) .
Dy1 O1 2.357(4) .
Dy1 O7 2.393(5) .
Dy1 O8 2.396(5) .
Dy1 O5 2.401(4) .
Dy1 O9 2.417(5) .
Dy1 O6 2.482(4) .
Dy1 O14 2.528(4) .
Dy1 N3 2.543(6) .
Dy1 Dy2 3.6145(4) .
Dy2 O5 2.314(4) .
Dy2 O4 2.330(4) .
Dy2 O2 2.406(4) .
Dy2 O11 2.417(4) .
Dy2 O10 2.422(4) .
Dy2 O12 2.467(5) .
Dy2 O14 2.490(4) .
Dy2 O3 2.504(4) .
Dy2 N6 2.516(5) .
C1 N1 1.348(9) .
C1 C2 1.382(10) .
C1 C6 1.477(9) .
C2 C3 1.389(10) .
C2 H2A 0.9300 .
C3 C4 1.375(11) .
C3 H3A 0.9300 .
C4 C5 1.397(12) .
C4 H4A 0.9300 .
C5 N1 1.335(9) .
C5 H5A 0.9300 .
C6 O1 1.254(8) .
C6 N2 1.325(9) .
C7 N3 1.283(9) .
C7 C8 1.446(9) .
C7 H7A 0.9300 .
C8 C14 1.400(10) .
C8 C9 1.402(9) .
C9 O2 1.348(8) .
C9 C10 1.404(9) .
C10 O3 1.379(7) .
C10 C12 1.386(9) .
C11 O3 1.454(7) .
C11 H11A 0.9600 .
C11 H11B 0.9600 .
C11 H11C 0.9600 .
C12 C13 1.395(10) .
C12 H12A 0.9300 .
C13 C14 1.361(10) .
C13 H13A 0.9300 .
C14 H14A 0.9300 .
C15 N4 1.329(9) .
C15 C16 1.367(9) .
C15 C20 1.490(9) .
C16 C17 1.379(10) .
C16 H16A 0.9300 .
C17 C18 1.368(11) .
C17 H17A 0.9300 .
C18 C19 1.377(10) .
C18 H18A 0.9300 .
C19 N4 1.322(9) .
C19 H19A 0.9300 .
C20 O4 1.232(8) .
C20 N5 1.329(8) .
C21 N6 1.292(8) .
C21 C22 1.433(9) .
C21 H21A 0.9300 .
C22 C23 1.409(9) .
C22 C28 1.411(9) .
C23 O5 1.331(7) .
C23 C24 1.410(9) .
C24 O6 1.378(8) .
C24 C26 1.382(9) .
C25 O6 1.442(7) .
C25 H25A 0.9600 .
C25 H25B 0.9600 .
C25 H25C 0.9600 .
C26 C27 1.397(10) .
C26 H26A 0.9300 .
C27 C28 1.375(9) .
C27 H27A 0.9300 .
C28 H28A 0.9300 .
N2 N3 1.406(7) .
N2 H2B 0.8600 .
N5 N6 1.403(7) .
N5 H5B 0.8600 .
O7 Na1 2.941(6) 1_655
O9 Na1 2.975(5) .
O13 Na1 2.638(6) .
Na1 O7 2.941(6) 1_455

loop_
_geom_hbond_atom_site_label_D
_geom_hbond_atom_site_label_H
_geom_hbond_atom_site_label_A
_geom_hbond_distance_DH
_geom_hbond_distance_HA
_geom_hbond_distance_DA
_geom_hbond_angle_DHA
_geom_hbond_site_symmetry_A
N2 H2B O13 0.86 2.54 3.326(7) 152.0 2_566
N5 H5B O1W 0.86 2.11 2.940(7) 160.8 2_657

loop_
_geom_torsion_atom_site_label_1
_geom_torsion_atom_site_label_2
_geom_torsion_atom_site_label_3
_geom_torsion_atom_site_label_4
_geom_torsion
_geom_torsion_site_symmetry_4
O2 Dy1 Dy2 O5 -140.3(2) .
O1 Dy1 Dy2 O5 -63.2(9) .
O7 Dy1 Dy2 O5 77.1(2) .
O8 Dy1 Dy2 O5 153.7(2) .
O9 Dy1 Dy2 O5 -63.7(2) .
O6 Dy1 Dy2 O5 6.7(2) .
O14 Dy1 Dy2 O5 112.0(2) .
N3 Dy1 Dy2 O5 -132.5(2) .
O2 Dy1 Dy2 O4 -63.3(12) .
O1 Dy1 Dy2 O4 13.9(15) .
O7 Dy1 Dy2 O4 154.2(12) .
O8 Dy1 Dy2 O4 -129.3(12) .
O5 Dy1 Dy2 O4 77.0(12) .
O9 Dy1 Dy2 O4 13.3(12) .
O6 Dy1 Dy2 O4 83.7(12) .
O14 Dy1 Dy2 O4 -170.9(12) .
N3 Dy1 Dy2 O4 -55.5(12) .
O1 Dy1 Dy2 O2 77.2(9) .
O7 Dy1 Dy2 O2 -142.5(2) .
O8 Dy1 Dy2 O2 -66.0(2) .
O5 Dy1 Dy2 O2 140.3(2) .
O9 Dy1 Dy2 O2 76.6(2) .
O6 Dy1 Dy2 O2 147.0(2) .
O14 Dy1 Dy2 O2 -107.7(2) .
N3 Dy1 Dy2 O2 7.8(2) .
O2 Dy1 Dy2 O11 160.2(2) .
O1 Dy1 Dy2 O11 -122.7(8) .
O7 Dy1 Dy2 O11 17.64(17) .
O8 Dy1 Dy2 O11 94.21(17) .
O5 Dy1 Dy2 O11 -59.5(2) .
O9 Dy1 Dy2 O11 -123.20(16) .
O6 Dy1 Dy2 O11 -52.84(16) .
O14 Dy1 Dy2 O11 52.51(19) .
N3 Dy1 Dy2 O11 167.96(18) .
O2 Dy1 Dy2 O10 84.2(2) .
O1 Dy1 Dy2 O10 161.4(8) .
O7 Dy1 Dy2 O10 -58.34(17) .
O8 Dy1 Dy2 O10 18.23(17) .
O5 Dy1 Dy2 O10 -135.5(2) .
O9 Dy1 Dy2 O10 160.82(16) .
O6 Dy1 Dy2 O10 -128.82(17) .
O14 Dy1 Dy2 O10 -23.47(19) .
N3 Dy1 Dy2 O10 91.98(18) .
O2 Dy1 Dy2 O12 -60.5(2) .
O1 Dy1 Dy2 O12 16.7(8) .
O7 Dy1 Dy2 O12 156.97(16) .
O8 Dy1 Dy2 O12 -126.46(16) .
O5 Dy1 Dy2 O12 79.83(19) .
O9 Dy1 Dy2 O12 16.13(15) .
O6 Dy1 Dy2 O12 86.49(16) .
O14 Dy1 Dy2 O12 -168.15(18) .
N3 Dy1 Dy2 O12 -52.71(17) .
O2 Dy1 Dy2 O14 107.7(2) .
O1 Dy1 Dy2 O14 -175.2(8) .
O7 Dy1 Dy2 O14 -34.88(19) .
O8 Dy1 Dy2 O14 41.70(19) .
O5 Dy1 Dy2 O14 -112.0(2) .
O9 Dy1 Dy2 O14 -175.72(18) .
O6 Dy1 Dy2 O14 -105.36(19) .
N3 Dy1 Dy2 O14 115.4(2) .
O2 Dy1 Dy2 O3 14.0(2) .
O1 Dy1 Dy2 O3 91.2(8) .
O7 Dy1 Dy2 O3 -128.54(17) .
O8 Dy1 Dy2 O3 -51.97(17) .
O5 Dy1 Dy2 O3 154.3(2) .
O9 Dy1 Dy2 O3 90.62(16) .
O6 Dy1 Dy2 O3 160.98(16) .
O14 Dy1 Dy2 O3 -93.66(18) .
N3 Dy1 Dy2 O3 21.79(18) .
O2 Dy1 Dy2 N6 -124.8(2) .
O1 Dy1 Dy2 N6 -47.6(8) .
O7 Dy1 Dy2 N6 92.66(18) .
O8 Dy1 Dy2 N6 169.24(18) .
O5 Dy1 Dy2 N6 15.5(2) .
O9 Dy1 Dy2 N6 -48.18(17) .
O6 Dy1 Dy2 N6 22.18(17) .
O14 Dy1 Dy2 N6 127.5(2) .
N3 Dy1 Dy2 N6 -117.01(19) .
N1 C1 C2 C3 -0.8(11) .
C6 C1 C2 C3 179.9(7) .
C1 C2 C3 C4 1.1(11) .
C2 C3 C4 C5 0.1(12) .
C3 C4 C5 N1 -1.9(12) .
N1 C1 C6 O1 169.9(6) .
C2 C1 C6 O1 -10.7(10) .
N1 C1 C6 N2 -10.1(9) .
C2 C1 C6 N2 169.3(6) .
N3 C7 C8 C14 -166.1(7) .
N3 C7 C8 C9 12.0(11) .
C14 C8 C9 O2 178.3(6) .
C7 C8 C9 O2 0.3(11) .
C14 C8 C9 C10 -1.1(10) .
C7 C8 C9 C10 -179.1(6) .
O2 C9 C10 O3 2.3(9) .
C8 C9 C10 O3 -178.3(6) .
O2 C9 C10 C12 -176.7(6) .
C8 C9 C10 C12 2.8(10) .
O3 C10 C12 C13 178.4(6) .
C9 C10 C12 C13 -2.7(10) .
C10 C12 C13 C14 1.0(11) .
C12 C13 C14 C8 0.6(12) .
C9 C8 C14 C13 -0.5(11) .
C7 C8 C14 C13 177.7(7) .
N4 C15 C16 C17 -1.4(11) .
C20 C15 C16 C17 178.2(6) .
C15 C16 C17 C18 1.4(11) .
C16 C17 C18 C19 -1.2(12) .
C17 C18 C19 N4 1.0(12) .
N4 C15 C20 O4 -167.6(6) .
C16 C15 C20 O4 12.8(9) .
N4 C15 C20 N5 10.8(9) .
C16 C15 C20 N5 -168.9(6) .
N6 C21 C22 C23 -1.3(11) .
N6 C21 C22 C28 -179.8(6) .
C28 C22 C23 O5 -177.2(6) .
C21 C22 C23 O5 4.5(10) .
C28 C22 C23 C24 1.4(9) .
C21 C22 C23 C24 -176.9(6) .
O5 C23 C24 O6 -2.1(8) .
C22 C23 C24 O6 179.2(5) .
O5 C23 C24 C26 177.3(6) .
C22 C23 C24 C26 -1.4(9) .
O6 C24 C26 C27 178.9(6) .
C23 C24 C26 C27 -0.5(10) .
C24 C26 C27 C28 2.3(10) .
C26 C27 C28 C22 -2.3(10) .
C23 C22 C28 C27 0.4(10) .
C21 C22 C28 C27 179.0(6) .
C4 C5 N1 C1 2.2(11) .
C2 C1 N1 C5 -0.8(10) .
C6 C1 N1 C5 178.5(6) .
O1 C6 N2 N3 0.3(9) .
C1 C6 N2 N3 -179.7(5) .
C8 C7 N3 N2 176.5(6) .
C8 C7 N3 Dy1 -7.7(11) .
C6 N2 N3 C7 -179.3(6) .
C6 N2 N3 Dy1 4.0(7) .
O2 Dy1 N3 C7 -3.3(6) .
O1 Dy1 N3 C7 179.7(7) .
O7 Dy1 N3 C7 133.4(6) .
O8 Dy1 N3 C7 88.7(6) .
O5 Dy1 N3 C7 -48.9(7) .
O9 Dy1 N3 C7 -91.9(6) .
O6 Dy1 N3 C7 -136.8(6) .
O14 Dy1 N3 C7 39.8(7) .
Dy2 Dy1 N3 C7 -8.6(7) .
O2 Dy1 N3 N2 172.6(4) .
O1 Dy1 N3 N2 -4.4(4) .
O7 Dy1 N3 N2 -50.7(5) .
O8 Dy1 N3 N2 -95.4(4) .
O5 Dy1 N3 N2 127.0(4) .
O9 Dy1 N3 N2 84.0(4) .
O6 Dy1 N3 N2 39.0(5) .
O14 Dy1 N3 N2 -144.3(4) .
Dy2 Dy1 N3 N2 167.2(4) .
C18 C19 N4 C15 -0.8(11) .
C16 C15 N4 C19 1.0(10) .
C20 C15 N4 C19 -178.6(6) .
O4 C20 N5 N6 -0.2(9) .
C15 C20 N5 N6 -178.6(5) .
C22 C21 N6 N5 -178.8(6) .
C22 C21 N6 Dy2 -6.5(10) .
C20 N5 N6 C21 179.1(6) .
C20 N5 N6 Dy2 5.3(7) .
O5 Dy2 N6 C21 7.7(6) .
O4 Dy2 N6 C21 -177.8(6) .
O2 Dy2 N6 C21 -45.0(6) .
O11 Dy2 N6 C21 94.5(6) .
O10 Dy2 N6 C21 143.4(5) .
O12 Dy2 N6 C21 -81.7(6) .
O14 Dy2 N6 C21 45.4(6) .
O3 Dy2 N6 C21 -130.3(6) .
Dy1 Dy2 N6 C21 -2.8(6) .
O5 Dy2 N6 N5 180.0(4) .
O4 Dy2 N6 N5 -5.5(4) .
O2 Dy2 N6 N5 127.3(4) .
O11 Dy2 N6 N5 -93.2(4) .
O10 Dy2 N6 N5 -44.3(5) .
O12 Dy2 N6 N5 90.6(4) .
O14 Dy2 N6 N5 -142.3(3) .
O3 Dy2 N6 N5 42.0(4) .
Dy1 Dy2 N6 N5 169.4(3) .
N2 C6 O1 Dy1 -5.3(9) .
C1 C6 O1 Dy1 174.7(4) .
O2 Dy1 O1 C6 1.0(6) .
O7 Dy1 O1 C6 150.8(5) .
O8 Dy1 O1 C6 76.4(5) .
O5 Dy1 O1 C6 -122.8(5) .
O9 Dy1 O1 C6 -67.1(5) .
O6 Dy1 O1 C6 -139.4(5) .
O14 Dy1 O1 C6 118.1(5) .
N3 Dy1 O1 C6 5.2(5) .
Dy2 Dy1 O1 C6 -67.6(11) .
C8 C9 O2 Dy1 -19.0(10) .
C10 C9 O2 Dy1 160.4(4) .
C8 C9 O2 Dy2 171.9(5) .
C10 C9 O2 Dy2 -8.7(8) .
O1 Dy1 O2 C9 20.9(7) .
O7 Dy1 O2 C9 -113.2(6) .
O8 Dy1 O2 C9 -53.2(6) .
O5 Dy1 O2 C9 164.7(6) .
O9 Dy1 O2 C9 88.0(6) .
O6 Dy1 O2 C9 140.6(5) .
O14 Dy1 O2 C9 -124.6(6) .
N3 Dy1 O2 C9 16.9(6) .
Dy2 Dy1 O2 C9 -170.6(7) .
O1 Dy1 O2 Dy2 -168.51(18) .
O7 Dy1 O2 Dy2 57.4(3) .
O8 Dy1 O2 Dy2 117.40(17) .
O5 Dy1 O2 Dy2 -24.68(15) .
O9 Dy1 O2 Dy2 -101.42(17) .
O6 Dy1 O2 Dy2 -48.8(3) .
O14 Dy1 O2 Dy2 46.00(15) .
N3 Dy1 O2 Dy2 -172.5(2) .
O5 Dy2 O2 C9 -161.7(5) .
O4 Dy2 O2 C9 -14.3(5) .
O11 Dy2 O2 C9 142.0(4) .
O10 Dy2 O2 C9 63.5(5) .
O12 Dy2 O2 C9 -74.1(4) .
O14 Dy2 O2 C9 125.4(5) .
O3 Dy2 O2 C9 7.7(4) .
N6 Dy2 O2 C9 -109.5(4) .
Dy1 Dy2 O2 C9 172.6(5) .
O5 Dy2 O2 Dy1 25.67(16) .
O4 Dy2 O2 Dy1 173.05(17) .
O11 Dy2 O2 Dy1 -30.6(3) .
O10 Dy2 O2 Dy1 -109.09(17) .
O12 Dy2 O2 Dy1 113.27(18) .
O14 Dy2 O2 Dy1 -47.20(15) .
O3 Dy2 O2 Dy1 -164.9(2) .
N6 Dy2 O2 Dy1 77.9(2) .
C12 C10 O3 C11 8.4(9) .
C9 C10 O3 C11 -170.5(6) .
C12 C10 O3 Dy2 -176.4(5) .
C9 C10 O3 Dy2 4.7(7) .
O5 Dy2 O3 C10 9.1(5) .
O4 Dy2 O3 C10 158.7(5) .
O2 Dy2 O3 C10 -6.3(4) .
O11 Dy2 O3 C10 -143.4(4) .
O10 Dy2 O3 C10 -125.6(5) .
O12 Dy2 O3 C10 69.7(4) .
O14 Dy2 O3 C10 -61.5(4) .
N6 Dy2 O3 C10 115.2(4) .
Dy1 Dy2 O3 C10 -16.1(4) .
O5 Dy2 O3 C11 -176.2(4) .
O4 Dy2 O3 C11 -26.5(5) .
O2 Dy2 O3 C11 168.4(5) .
O11 Dy2 O3 C11 31.3(6) .
O10 Dy2 O3 C11 49.2(5) .
O12 Dy2 O3 C11 -115.5(5) .
O14 Dy2 O3 C11 113.2(5) .
N6 Dy2 O3 C11 -70.1(5) .
Dy1 Dy2 O3 C11 158.7(5) .
N5 C20 O4 Dy2 -6.0(9) .
C15 C20 O4 Dy2 172.2(4) .
O5 Dy2 O4 C20 14.1(6) .
O2 Dy2 O4 C20 -115.3(5) .
O11 Dy2 O4 C20 80.0(5) .
O10 Dy2 O4 C20 154.2(5) .
O12 Dy2 O4 C20 -60.1(5) .
O14 Dy2 O4 C20 132.7(5) .
O3 Dy2 O4 C20 -135.8(5) .
N6 Dy2 O4 C20 6.2(5) .
Dy1 Dy2 O4 C20 -57.3(15) .
C22 C23 O5 Dy2 1.0(10) .
C24 C23 O5 Dy2 -177.5(4) .
C22 C23 O5 Dy1 158.4(5) .
C24 C23 O5 Dy1 -20.2(7) .
O4 Dy2 O5 C23 -12.5(7) .
O2 Dy2 O5 C23 135.2(6) .
O11 Dy2 O5 C23 -77.8(6) .
O10 Dy2 O5 C23 -130.7(5) .
O12 Dy2 O5 C23 62.7(6) .
O14 Dy2 O5 C23 -155.8(6) .
O3 Dy2 O5 C23 120.8(5) .
N6 Dy2 O5 C23 -5.1(6) .
Dy1 Dy2 O5 C23 160.0(6) .
O4 Dy2 O5 Dy1 -172.48(17) .
O2 Dy2 O5 Dy1 -24.79(15) .
O11 Dy2 O5 Dy1 122.24(18) .
O10 Dy2 O5 Dy1 69.3(2) .
O12 Dy2 O5 Dy1 -97.32(16) .
O14 Dy2 O5 Dy1 44.22(15) .
O3 Dy2 O5 Dy1 -39.2(3) .
N6 Dy2 O5 Dy1 -165.1(2) .
O2 Dy1 O5 C23 -139.1(4) .
O1 Dy1 O5 C23 4.6(5) .
O7 Dy1 O5 C23 84.1(4) .
O8 Dy1 O5 C23 155.6(4) .
O9 Dy1 O5 C23 -52.7(4) .
O6 Dy1 O5 C23 22.3(4) .
O14 Dy1 O5 C23 151.0(5) .
N3 Dy1 O5 C23 -94.1(4) .
Dy2 Dy1 O5 C23 -164.9(5) .
O2 Dy1 O5 Dy2 25.77(16) .
O1 Dy1 O5 Dy2 169.46(17) .
O7 Dy1 O5 Dy2 -111.02(17) .
O8 Dy1 O5 Dy2 -39.5(3) .
O9 Dy1 O5 Dy2 112.16(18) .
O6 Dy1 O5 Dy2 -172.8(2) .
O14 Dy1 O5 Dy2 -44.15(15) .
N3 Dy1 O5 Dy2 70.8(2) .
C26 C24 O6 C25 13.5(9) .
C23 C24 O6 C25 -167.1(6) .
C26 C24 O6 Dy1 -157.2(5) .
C23 C24 O6 Dy1 22.2(7) .
O2 Dy1 O6 C24 2.9(5) .
O1 Dy1 O6 C24 144.5(4) .
O7 Dy1 O6 C24 -131.6(4) .
O8 Dy1 O6 C24 -156.6(4) .
O5 Dy1 O6 C24 -23.0(4) .
O9 Dy1 O6 C24 59.7(4) .
O14 Dy1 O6 C24 -72.6(4) .
N3 Dy1 O6 C24 104.4(4) .
Dy2 Dy1 O6 C24 -27.6(4) .
O2 Dy1 O6 C25 -166.7(5) .
O1 Dy1 O6 C25 -25.1(5) .
O7 Dy1 O6 C25 58.8(5) .
O8 Dy1 O6 C25 33.8(6) .
O5 Dy1 O6 C25 167.4(6) .
O9 Dy1 O6 C25 -109.9(5) .
O14 Dy1 O6 C25 117.8(5) .
N3 Dy1 O6 C25 -65.2(6) .
Dy2 Dy1 O6 C25 162.8(5) .
O2 Dy1 O7 Na1 57.7(3) 1_655
O1 Dy1 O7 Na1 -92.1(2) 1_655
O8 Dy1 O7 Na1 -6.7(2) 1_655
O5 Dy1 O7 Na1 131.3(2) 1_655
O9 Dy1 O7 Na1 -153.8(2) 1_655
O6 Dy1 O7 Na1 -169.3(3) 1_655
O14 Dy1 O7 Na1 68.7(2) 1_655
N3 Dy1 O7 Na1 -50.3(3) 1_655
Dy2 Dy1 O7 Na1 93.2(2) 1_655
O2 Dy1 O9 Na1 -140.7(2) .
O1 Dy1 O9 Na1 -0.7(2) .
O7 Dy1 O9 Na1 60.5(3) .
O8 Dy1 O9 Na1 -66.1(3) .
O5 Dy1 O9 Na1 143.5(2) .
O6 Dy1 O9 Na1 75.7(2) .
O14 Dy1 O9 Na1 175.01(19) .
N3 Dy1 O9 Na1 -66.9(2) .
Dy2 Dy1 O9 Na1 179.2(2) .
O5 Dy2 O14 Dy1 -40.74(13) .
O4 Dy2 O14 Dy1 178.71(18) .
O2 Dy2 O14 Dy1 41.64(14) .
O11 Dy2 O14 Dy1 -127.36(17) .
O10 Dy2 O14 Dy1 157.25(18) .
O12 Dy2 O14 Dy1 16.2(2) .
O3 Dy2 O14 Dy1 96.62(15) .
N6 Dy2 O14 Dy1 -79.8(2) .
O2 Dy1 O14 Dy2 -43.28(14) .
O1 Dy1 O14 Dy2 178.8(2) .
O7 Dy1 O14 Dy2 144.96(19) .
O8 Dy1 O14 Dy2 -137.09(19) .
O5 Dy1 O14 Dy2 39.61(13) .
O9 Dy1 O14 Dy2 6.1(3) .
O6 Dy1 O14 Dy2 88.28(16) .
N3 Dy1 O14 Dy2 -88.8(2) .
Dy1 O9 Na1 O13 87.4(3) .
Dy1 O9 Na1 O7 -160.4(2) 1_455
